data_1536665
loop_
_publ_author_name
'Kirik, S.D.'
'Kutvitskii, V.A.'
'Pervyshina, G.G.'
'Tsurgan, L.S.'
'Koryagina, T.I.'

_publ_section_title
;
 Determination of Bi2Cd4O7 crystal structure by X-ray powder method.
;
_journal_name_full Kristallografiya
_journal_page_first 1410
_journal_page_last 1414
_journal_volume 37
_journal_year 1992
_chemical_formula_sum 'Bi2 Cd4 O7'
_space_group_IT_number 88
_symmetry_space_group_name_Hall '-I 4ad'
_symmetry_space_group_name_H-M 'I 41/a :2'
_cell_angle_alpha 90
_cell_angle_beta 90
_cell_angle_gamma 90
_cell_formula_units_Z 8
_cell_length_a 14.494
_cell_length_b 14.494
_cell_length_c 9.317
_cell_volume 1957.278
_citation_journal_id_ASTM KRISAJ
_cod_data_source_file Kirik_KRISAJ_1992_1312.cif
_cod_data_source_block Bi2Cd4O7
_cod_original_cell_volume 1957.279
_cod_database_code 1536665

loop_
_symmetry_equiv_pos_as_xyz
x,y,z
-y+3/4,x+1/4,z+1/4
-x+1/2,-y,z+1/2
y+3/4,-x+3/4,z+3/4
-x,-y,-z
y-3/4,-x-1/4,-z-1/4
x-1/2,y,-z-1/2
-y-3/4,x-3/4,-z-3/4
x+1/2,y+1/2,z+1/2
-y+5/4,x+3/4,z+3/4
-x+1,-y+1/2,z+1
y+5/4,-x+5/4,z+5/4
-x+1/2,-y+1/2,-z+1/2
y-1/4,-x+1/4,-z+1/4
x,y+1/2,-z
-y-1/4,x-1/4,-z-1/4

loop_
_atom_site_label
_atom_site_type_symbol
_atom_site_fract_x
_atom_site_fract_y
_atom_site_fract_z
_atom_site_occupancy
_atom_site_U_iso_or_equiv
O1 O-2 0 0.63 0.471 0.75 0.0
O4 O-2 0.003 0.628 0.001 0.75 0.0
Cd2 Cd+2 0.1578 0.5912 0.8832 0.5 0.0
O2 O-2 0.129 0.559 0.14 1 0.0
Bi1 Bi+3 0.0025 0.6095 0.2237 0.5 0.0
O3 O-2 0.192 0.618 0.651 1 0.0
Cd1 Cd+2 0.0025 0.6095 0.2237 0.5 0.0
Cd3 Cd+2 0.3902 0.5165 0.007 1 0.0
Bi2 Bi+3 0.1578 0.5912 0.8832 0.5 0.0
